data_7005672
loop_
_publ_author_name
'Han, Zhengbo'
'He, Yongke'
'Ge, Chunhua'
'Ribas, Joan'
'Xu, Lin'

_publ_section_title
;
 Hydrothermal syntheses, crystal structures and magnetic properties of
 two copper(II) complexes involved in situ ligand synthesis.
;
_journal_issue 28
_journal_name_full 'Dalton transactions (Cambridge, England : 2003)'
_journal_page_first 3020
_journal_page_last 3024
_journal_paper_doi 10.1039/B704327a
_journal_year 2007
_chemical_formula_sum 'C52 H34 Cu3 N4 O16'
_chemical_formula_weight 1161.45
_chemical_name_systematic
;
?
;
_space_group_IT_number 2
_symmetry_cell_setting triclinic
_symmetry_space_group_name_Hall '-P 1'
_symmetry_space_group_name_H-M 'P -1'
_atom_sites_solution_hydrogens geom
_atom_sites_solution_primary direct
_atom_sites_solution_secondary difmap
_audit_creation_method SHELXL-97
_cell_angle_alpha 83.150(2)
_cell_angle_beta 84.599(2)
_cell_angle_gamma 66.1840(10)
_cell_formula_units_Z 1
_cell_length_a 10.3173(15)
_cell_length_b 10.8014(16)
_cell_length_c 11.5780(16)
_cell_measurement_temperature 293(2)
_cell_volume 1170.5(3)
_computing_cell_refinement 'Bruker XSCANS'
_computing_data_collection 'Bruker XSCANS'
_computing_data_reduction 'Bruker XSCANS'
_computing_molecular_graphics 'SHELXTL (Bruker, 2001)'
_computing_publication_material 'SHELXTL (Bruker, 2001)'
_computing_structure_refinement 'SHELXL-97 (Sheldrick, 1997)'
_computing_structure_solution 'SHELXS-97 (Sheldrick, 1997)'
_diffrn_ambient_temperature 293(2)
_diffrn_measured_fraction_theta_full 0.975
_diffrn_measured_fraction_theta_max 0.975
_diffrn_measurement_device_type 'Bruke P4 diffractometer'
_diffrn_measurement_method '\w scan'
_diffrn_radiation_monochromator graphite
_diffrn_radiation_source 'fine-focus sealed tube'
_diffrn_radiation_type MoK\a
_diffrn_radiation_wavelength 0.71073
_diffrn_reflns_av_R_equivalents 0.0177
_diffrn_reflns_av_sigmaI/netI 0.0336
_diffrn_reflns_limit_h_max 12
_diffrn_reflns_limit_h_min -12
_diffrn_reflns_limit_k_max 13
_diffrn_reflns_limit_k_min -13
_diffrn_reflns_limit_l_max 14
_diffrn_reflns_limit_l_min -8
_diffrn_reflns_number 6358
_diffrn_reflns_theta_full 26.00
_diffrn_reflns_theta_max 26.00
_diffrn_reflns_theta_min 1.77
_diffrn_standards_decay_% 0
_diffrn_standards_interval_count 97
_diffrn_standards_number 3
_exptl_absorpt_coefficient_mu 1.432
_exptl_absorpt_correction_T_max 0.7296
_exptl_absorpt_correction_T_min 0.6201
_exptl_absorpt_correction_type psi-scan
_exptl_absorpt_process_details '(North et al., 1968)'
_exptl_crystal_colour Green
_exptl_crystal_density_diffrn 1.648
_exptl_crystal_density_method 'not measured'
_exptl_crystal_description Block
_exptl_crystal_F_000 589
_exptl_crystal_size_max 0.37
_exptl_crystal_size_mid 0.35
_exptl_crystal_size_min 0.23
_refine_diff_density_max 0.400
_refine_diff_density_min -0.509
_refine_diff_density_rms 0.067
_refine_ls_extinction_method none
_refine_ls_goodness_of_fit_ref 1.045
_refine_ls_hydrogen_treatment constr
_refine_ls_matrix_type full
_refine_ls_number_parameters 340
_refine_ls_number_reflns 4495
_refine_ls_number_restraints 0
_refine_ls_restrained_S_all 1.045
_refine_ls_R_factor_all 0.0382
_refine_ls_R_factor_gt 0.0324
_refine_ls_shift/su_max 0.000
_refine_ls_shift/su_mean 0.000
_refine_ls_structure_factor_coef Fsqd
_refine_ls_weighting_details 'calc w=1/[\s^2^(Fo^2^)+(0.0467P)^2^+0.6860P] where P=(Fo^2^+2Fc^2^)/3'
_refine_ls_weighting_scheme calc
_refine_ls_wR_factor_gt 0.0858
_refine_ls_wR_factor_ref 0.0902
_reflns_number_gt 3916
_reflns_number_total 4495
_reflns_threshold_expression >2sigma(I)
_cod_data_source_file B704327a.txt
_cod_data_source_block 1
_cod_depositor_comments
;
The following automatic conversions were performed:
'_symmetry_cell_setting' value 'Triclinic' changed to 'triclinic'
according to '/home/saulius/struct/CIF-dictionaries/cif_core.dic'
dictionary named 'cif_core.dic' version 2.4.1 from 2010-06-29.

Automatic conversion script
Id: cif_fix_enum 1527 2010-12-29 10:47:43Z saulius 
;
_cod_original_sg_symbol_H-M P-1
_cod_database_code 7005672

loop_
_symmetry_equiv_pos_as_xyz
'x, y, z'
'-x, -y, -z'

loop_
_atom_site_label
_atom_site_type_symbol
_atom_site_fract_x
_atom_site_fract_y
_atom_site_fract_z
_atom_site_U_iso_or_equiv
_atom_site_adp_type
_atom_site_occupancy
_atom_site_symmetry_multiplicity
_atom_site_calc_flag
_atom_site_refinement_flags
_atom_site_disorder_assembly
_atom_site_disorder_group
Cu1 Cu 0.20049(3) 0.23382(3) 0.30932(2) 0.02578(10) Uani 1 1 d . . .
Cu2 Cu 0.5000 0.0000 0.5000 0.02232(11) Uani 1 2 d S . .
C1 C 0.0715(3) 0.1260(3) 0.5191(2) 0.0359(6) Uani 1 1 d . . .
H1 H 0.1535 0.0467 0.5179 0.043 Uiso 1 1 calc R . .
C2 C -0.0394(3) 0.1299(3) 0.5973(3) 0.0458(7) Uani 1 1 d . . .
H2 H -0.0327 0.0542 0.6481 0.055 Uiso 1 1 calc R . .
C3 C -0.1600(3) 0.2477(4) 0.5988(3) 0.0506(8) Uani 1 1 d . . .
H3 H -0.2366 0.2518 0.6497 0.061 Uiso 1 1 calc R . .
C4 C -0.1671(3) 0.3593(3) 0.5250(3) 0.0440(7) Uani 1 1 d . . .
H4 H -0.2475 0.4400 0.5262 0.053 Uiso 1 1 calc R . .
C5 C -0.1473(3) 0.5959(3) 0.3649(2) 0.0388(7) Uani 1 1 d . . .
H5 H -0.2249 0.6188 0.4181 0.047 Uiso 1 1 calc R . .
C6 C -0.1295(3) 0.6934(3) 0.2837(3) 0.0419(7) Uani 1 1 d . . .
H6 H -0.1946 0.7832 0.2825 0.050 Uiso 1 1 calc R . .
C7 C -0.0161(3) 0.6571(3) 0.2053(2) 0.0417(7) Uani 1 1 d . . .
H7 H -0.0032 0.7215 0.1499 0.050 Uiso 1 1 calc R . .
C8 C 0.0798(3) 0.5226(3) 0.2097(2) 0.0350(6) Uani 1 1 d . . .
H8 H 0.1564 0.4977 0.1556 0.042 Uiso 1 1 calc R . .
C9 C -0.0470(3) 0.4630(3) 0.3653(2) 0.0301(5) Uani 1 1 d . . .
C10 C -0.0520(3) 0.3498(3) 0.4483(2) 0.0312(6) Uani 1 1 d . . .
C11 C 0.4887(3) 0.2414(2) 0.3882(2) 0.0255(5) Uani 1 1 d . . .
C12 C 0.5505(2) 0.3269(2) 0.3095(2) 0.0241(5) Uani 1 1 d . . .
C13 C 0.4632(3) 0.4527(3) 0.2592(3) 0.0373(6) Uani 1 1 d . . .
H13 H 0.3665 0.4874 0.2793 0.045 Uiso 1 1 calc R . .
C14 C 0.5175(3) 0.5272(3) 0.1796(3) 0.0509(9) Uani 1 1 d . . .
H14 H 0.4580 0.6123 0.1477 0.061 Uiso 1 1 calc R . .
C15 C 0.6610(3) 0.4750(3) 0.1473(3) 0.0417(7) Uani 1 1 d . . .
H15 H 0.6977 0.5245 0.0928 0.050 Uiso 1 1 calc R . .
C16 C 0.7498(3) 0.3492(2) 0.1964(2) 0.0265(5) Uani 1 1 d . . .
C17 C 0.6945(3) 0.2761(2) 0.2785(2) 0.0253(5) Uani 1 1 d . . .
H17 H 0.7545 0.1926 0.3129 0.030 Uiso 1 1 calc R . .
C18 C 0.9041(3) 0.2884(3) 0.1632(2) 0.0281(5) Uani 1 1 d . . .
C19 C 0.4185(3) -0.0428(2) 0.29820(19) 0.0250(5) Uani 1 1 d . . .
C20 C 0.4188(2) -0.0879(2) 0.18100(19) 0.0233(5) Uani 1 1 d . . .
C21 C 0.2912(3) -0.0654(3) 0.1335(2) 0.0299(5) Uani 1 1 d . . .
H21 H 0.2059 -0.0258 0.1761 0.036 Uiso 1 1 calc R . .
C22 C 0.2913(3) -0.1019(3) 0.0232(2) 0.0373(6) Uani 1 1 d . . .
H22 H 0.2063 -0.0892 -0.0075 0.045 Uiso 1 1 calc R . .
C23 C 0.4179(3) -0.1575(3) -0.0423(2) 0.0321(6) Uani 1 1 d . . .
H23 H 0.4172 -0.1798 -0.1173 0.039 Uiso 1 1 calc R . .
C24 C 0.5454(2) -0.1797(2) 0.00414(19) 0.0218(5) Uani 1 1 d . . .
C25 C 0.5455(2) -0.1468(2) 0.11607(19) 0.0230(5) Uani 1 1 d . . .
H25 H 0.6311 -0.1642 0.1482 0.028 Uiso 1 1 calc R . .
C26 C 0.6827(3) -0.2318(2) -0.0677(2) 0.0251(5) Uani 1 1 d . . .
N1 N 0.0641(2) 0.2338(2) 0.44477(17) 0.0283(5) Uani 1 1 d . . .
N2 N 0.0660(2) 0.4279(2) 0.28864(17) 0.0271(4) Uani 1 1 d . . .
O1 O 0.35846(18) 0.28637(19) 0.41288(15) 0.0307(4) Uani 1 1 d . . .
O2 O 0.57698(19) 0.12387(18) 0.42288(15) 0.0334(4) Uani 1 1 d . . .
O3 O 0.94185(19) 0.3575(2) 0.07536(16) 0.0411(5) Uani 1 1 d . . .
H3A H 1.0280 0.3217 0.0625 0.062 Uiso 1 1 calc R . .
O4 O 0.9868(2) 0.1867(2) 0.21540(18) 0.0425(5) Uani 1 1 d . . .
O5 O 0.30228(19) 0.03808(18) 0.34344(15) 0.0323(4) Uani 1 1 d . . .
O6 O 0.53239(19) -0.08633(19) 0.34951(14) 0.0319(4) Uani 1 1 d . . .
O7 O 0.67193(19) -0.23464(18) -0.17548(14) 0.0316(4) Uani 1 1 d . . .
O8 O 0.79514(19) -0.2676(2) -0.01742(16) 0.0408(5) Uani 1 1 d . . .

loop_
_atom_site_aniso_label
_atom_site_aniso_U_11
_atom_site_aniso_U_22
_atom_site_aniso_U_33
_atom_site_aniso_U_23
_atom_site_aniso_U_13
_atom_site_aniso_U_12
Cu1 0.02379(17) 0.02527(17) 0.02037(16) -0.00753(11) 0.00940(11) -0.00237(13)
Cu2 0.0230(2) 0.0246(2) 0.0170(2) -0.00399(15) 0.00510(15) -0.00776(17)
C1 0.0406(16) 0.0336(14) 0.0332(14) -0.0123(11) 0.0113(11) -0.0146(13)
C2 0.056(2) 0.0474(18) 0.0408(16) -0.0151(13) 0.0211(14) -0.0298(16)
C3 0.0413(18) 0.067(2) 0.0479(18) -0.0223(16) 0.0274(14) -0.0273(17)
C4 0.0288(15) 0.0559(19) 0.0423(16) -0.0177(14) 0.0153(12) -0.0115(14)
C5 0.0257(14) 0.0456(17) 0.0356(14) -0.0182(12) -0.0007(11) -0.0004(12)
C6 0.0378(16) 0.0325(15) 0.0403(16) -0.0128(12) -0.0121(13) 0.0061(12)
C7 0.0504(18) 0.0333(15) 0.0330(14) -0.0041(11) -0.0079(13) -0.0065(13)
C8 0.0364(15) 0.0341(15) 0.0280(13) -0.0073(11) 0.0017(11) -0.0067(12)
C9 0.0225(13) 0.0355(14) 0.0275(12) -0.0154(10) 0.0005(10) -0.0035(11)
C10 0.0244(13) 0.0393(15) 0.0285(13) -0.0169(11) 0.0061(10) -0.0093(11)
C11 0.0294(13) 0.0302(13) 0.0198(11) -0.0076(9) 0.0049(9) -0.0148(11)
C12 0.0224(12) 0.0247(12) 0.0249(12) -0.0071(9) 0.0069(9) -0.0094(10)
C13 0.0214(13) 0.0316(14) 0.0501(17) -0.0021(12) 0.0124(11) -0.0048(11)
C14 0.0307(16) 0.0297(15) 0.073(2) 0.0153(15) 0.0107(14) -0.0006(13)
C15 0.0310(15) 0.0318(15) 0.0542(18) 0.0085(13) 0.0125(13) -0.0104(12)
C16 0.0235(13) 0.0299(13) 0.0263(12) -0.0053(10) 0.0039(9) -0.0113(11)
C17 0.0235(12) 0.0250(12) 0.0258(12) -0.0041(9) 0.0014(9) -0.0081(10)
C18 0.0234(13) 0.0346(14) 0.0267(12) -0.0084(10) 0.0055(10) -0.0116(11)
C19 0.0303(13) 0.0218(12) 0.0192(11) -0.0041(9) 0.0095(10) -0.0083(10)
C20 0.0244(12) 0.0199(11) 0.0216(11) -0.0044(9) 0.0048(9) -0.0054(10)
C21 0.0193(12) 0.0331(14) 0.0315(13) -0.0101(10) 0.0108(10) -0.0050(11)
C22 0.0222(13) 0.0534(18) 0.0347(14) -0.0147(12) 0.0006(11) -0.0107(13)
C23 0.0309(14) 0.0433(15) 0.0230(12) -0.0138(11) 0.0052(10) -0.0140(12)
C24 0.0229(12) 0.0203(11) 0.0196(11) -0.0038(9) 0.0060(9) -0.0069(10)
C25 0.0203(12) 0.0231(12) 0.0226(11) -0.0038(9) 0.0042(9) -0.0062(10)
C26 0.0271(13) 0.0224(12) 0.0227(12) -0.0043(9) 0.0084(10) -0.0081(10)
N1 0.0275(11) 0.0328(12) 0.0248(10) -0.0128(9) 0.0083(8) -0.0116(9)
N2 0.0241(11) 0.0281(11) 0.0248(10) -0.0092(8) 0.0038(8) -0.0049(9)
O1 0.0238(9) 0.0409(10) 0.0281(9) -0.0098(8) 0.0100(7) -0.0144(8)
O2 0.0297(10) 0.0315(10) 0.0347(10) 0.0023(8) 0.0072(8) -0.0111(8)
O3 0.0208(9) 0.0571(13) 0.0375(11) 0.0058(9) 0.0075(8) -0.0118(9)
O4 0.0261(10) 0.0412(12) 0.0487(12) 0.0005(9) 0.0052(9) -0.0042(9)
O5 0.0349(10) 0.0268(9) 0.0246(9) -0.0070(7) 0.0130(7) -0.0031(8)
O6 0.0291(10) 0.0401(10) 0.0225(9) -0.0123(7) 0.0051(7) -0.0085(8)
O7 0.0324(10) 0.0369(10) 0.0204(8) -0.0092(7) 0.0105(7) -0.0094(8)
O8 0.0206(9) 0.0640(14) 0.0277(9) -0.0098(9) 0.0091(7) -0.0071(9)

loop_
_atom_type_symbol
_atom_type_description
_atom_type_scat_dispersion_real
_atom_type_scat_dispersion_imag
_atom_type_scat_source
C C 0.0033 0.0016 'International Tables Vol C Tables 4.2.6.8 and 6.1.1.4'
H H 0.0000 0.0000 'International Tables Vol C Tables 4.2.6.8 and 6.1.1.4'
N N 0.0061 0.0033 'International Tables Vol C Tables 4.2.6.8 and 6.1.1.4'
O O 0.0106 0.0060 'International Tables Vol C Tables 4.2.6.8 and 6.1.1.4'
Cu Cu 0.3201 1.2651 'International Tables Vol C Tables 4.2.6.8 and 6.1.1.4'

loop_
_geom_angle_atom_site_label_1
_geom_angle_atom_site_label_2
_geom_angle_atom_site_label_3
_geom_angle
_geom_angle_site_symmetry_1
_geom_angle_site_symmetry_3
_geom_angle_publ_flag
O7 Cu1 O5 91.23(7) 2_655 . ?
O7 Cu1 N2 98.07(8) 2_655 . ?
O5 Cu1 N2 169.48(8) . . ?
O7 Cu1 N1 178.37(8) 2_655 . ?
O5 Cu1 N1 89.25(8) . . ?
N2 Cu1 N1 81.31(9) . . ?
O7 Cu1 O1 84.95(7) 2_655 . ?
O5 Cu1 O1 93.22(7) . . ?
N2 Cu1 O1 92.48(7) . . ?
N1 Cu1 O1 96.58(7) . . ?
O2 Cu2 O2 180.00(7) 2_656 . ?
O2 Cu2 O6 88.24(8) 2_656 2_656 ?
O2 Cu2 O6 91.76(8) . 2_656 ?
O2 Cu2 O6 91.76(8) 2_656 . ?
O2 Cu2 O6 88.24(8) . . ?
O6 Cu2 O6 180.0 2_656 . ?
N1 C1 C2 121.7(3) . . ?
N1 C1 H1 119.1 . . ?
C2 C1 H1 119.1 . . ?
C3 C2 C1 118.7(3) . . ?
C3 C2 H2 120.6 . . ?
C1 C2 H2 120.6 . . ?
C4 C3 C2 119.9(3) . . ?
C4 C3 H3 120.0 . . ?
C2 C3 H3 120.0 . . ?
C3 C4 C10 118.9(3) . . ?
C3 C4 H4 120.6 . . ?
C10 C4 H4 120.6 . . ?
C6 C5 C9 118.7(3) . . ?
C6 C5 H5 120.7 . . ?
C9 C5 H5 120.7 . . ?
C7 C6 C5 119.7(3) . . ?
C7 C6 H6 120.2 . . ?
C5 C6 H6 120.2 . . ?
C6 C7 C8 118.9(3) . . ?
C6 C7 H7 120.5 . . ?
C8 C7 H7 120.5 . . ?
N2 C8 C7 122.3(3) . . ?
N2 C8 H8 118.8 . . ?
C7 C8 H8 118.8 . . ?
N2 C9 C5 121.4(3) . . ?
N2 C9 C10 114.4(2) . . ?
C5 C9 C10 124.2(2) . . ?
N1 C10 C4 121.2(3) . . ?
N1 C10 C9 115.0(2) . . ?
C4 C10 C9 123.8(3) . . ?
O1 C11 O2 124.8(2) . . ?
O1 C11 C12 119.9(2) . . ?
O2 C11 C12 115.3(2) . . ?
C13 C12 C17 119.0(2) . . ?
C13 C12 C11 120.5(2) . . ?
C17 C12 C11 120.3(2) . . ?
C14 C13 C12 121.0(2) . . ?
C14 C13 H13 119.5 . . ?
C12 C13 H13 119.5 . . ?
C13 C14 C15 119.9(3) . . ?
C13 C14 H14 120.0 . . ?
C15 C14 H14 120.0 . . ?
C16 C15 C14 119.9(2) . . ?
C16 C15 H15 120.0 . . ?
C14 C15 H15 120.0 . . ?
C15 C16 C17 119.8(2) . . ?
C15 C16 C18 121.8(2) . . ?
C17 C16 C18 118.4(2) . . ?
C12 C17 C16 120.5(2) . . ?
C12 C17 H17 119.8 . . ?
C16 C17 H17 119.8 . . ?
O4 C18 O3 123.9(2) . . ?
O4 C18 C16 122.7(2) . . ?
O3 C18 C16 113.4(2) . . ?
O6 C19 O5 121.9(2) . . ?
O6 C19 C20 119.2(2) . . ?
O5 C19 C20 118.9(2) . . ?
C25 C20 C21 119.4(2) . . ?
C25 C20 C19 120.5(2) . . ?
C21 C20 C19 120.1(2) . . ?
C22 C21 C20 120.0(2) . . ?
C22 C21 H21 120.0 . . ?
C20 C21 H21 120.0 . . ?
C21 C22 C23 120.3(2) . . ?
C21 C22 H22 119.8 . . ?
C23 C22 H22 119.8 . . ?
C24 C23 C22 120.1(2) . . ?
C24 C23 H23 120.0 . . ?
C22 C23 H23 120.0 . . ?
C25 C24 C23 119.6(2) . . ?
C25 C24 C26 119.4(2) . . ?
C23 C24 C26 120.9(2) . . ?
C24 C25 C20 120.6(2) . . ?
C24 C25 H25 119.7 . . ?
C20 C25 H25 119.7 . . ?
O8 C26 O7 126.0(2) . . ?
O8 C26 C24 118.0(2) . . ?
O7 C26 C24 116.0(2) . . ?
C10 N1 C1 119.5(2) . . ?
C10 N1 Cu1 113.90(17) . . ?
C1 N1 Cu1 126.02(18) . . ?
C8 N2 C9 119.0(2) . . ?
C8 N2 Cu1 126.34(18) . . ?
C9 N2 Cu1 114.64(17) . . ?
C11 O1 Cu1 122.02(15) . . ?
C11 O2 Cu2 116.78(15) . . ?
C18 O3 H3A 109.5 . . ?
C19 O5 Cu1 129.74(15) . . ?
C19 O6 Cu2 109.76(15) . . ?
C26 O7 Cu1 131.74(17) . 2_655 ?

loop_
_geom_bond_atom_site_label_1
_geom_bond_atom_site_label_2
_geom_bond_distance
_geom_bond_site_symmetry_2
_geom_bond_publ_flag
Cu1 O7 1.9381(16) 2_655 ?
Cu1 O5 1.9531(18) . ?
Cu1 N2 1.993(2) . ?
Cu1 N1 2.006(2) . ?
Cu1 O1 2.3861(18) . ?
Cu2 O2 1.9126(17) 2_656 ?
Cu2 O2 1.9126(17) . ?
Cu2 O6 2.0108(16) 2_656 ?
Cu2 O6 2.0108(16) . ?
C1 N1 1.343(3) . ?
C1 C2 1.381(4) . ?
C1 H1 0.9300 . ?
C2 C3 1.375(5) . ?
C2 H2 0.9300 . ?
C3 C4 1.372(5) . ?
C3 H3 0.9300 . ?
C4 C10 1.390(4) . ?
C4 H4 0.9300 . ?
C5 C6 1.384(4) . ?
C5 C9 1.390(4) . ?
C5 H5 0.9300 . ?
C6 C7 1.364(4) . ?
C6 H6 0.9300 . ?
C7 C8 1.386(4) . ?
C7 H7 0.9300 . ?
C8 N2 1.331(3) . ?
C8 H8 0.9300 . ?
C9 N2 1.349(3) . ?
C9 C10 1.477(4) . ?
C10 N1 1.341(3) . ?
C11 O1 1.247(3) . ?
C11 O2 1.271(3) . ?
C11 C12 1.501(3) . ?
C12 C13 1.386(4) . ?
C12 C17 1.388(3) . ?
C13 C14 1.379(4) . ?
C13 H13 0.9300 . ?
C14 C15 1.387(4) . ?
C14 H14 0.9300 . ?
C15 C16 1.385(4) . ?
C15 H15 0.9300 . ?
C16 C17 1.391(3) . ?
C16 C18 1.488(3) . ?
C17 H17 0.9300 . ?
C18 O4 1.217(3) . ?
C18 O3 1.313(3) . ?
C19 O6 1.254(3) . ?
C19 O5 1.273(3) . ?
C19 C20 1.495(3) . ?
C20 C25 1.391(3) . ?
C20 C21 1.393(3) . ?
C21 C22 1.381(4) . ?
C21 H21 0.9300 . ?
C22 C23 1.389(4) . ?
C22 H22 0.9300 . ?
C23 C24 1.386(3) . ?
C23 H23 0.9300 . ?
C24 C25 1.384(3) . ?
C24 C26 1.504(3) . ?
C25 H25 0.9300 . ?
C26 O8 1.244(3) . ?
C26 O7 1.268(3) . ?
O3 H3A 0.8200 . ?
O7 Cu1 1.9381(16) 2_655 ?

loop_
_geom_torsion_atom_site_label_1
_geom_torsion_atom_site_label_2
_geom_torsion_atom_site_label_3
_geom_torsion_atom_site_label_4
_geom_torsion
_geom_torsion_site_symmetry_1
_geom_torsion_site_symmetry_2
_geom_torsion_site_symmetry_3
_geom_torsion_site_symmetry_4
_geom_torsion_publ_flag
N1 C1 C2 C3 -0.2(4) . . . . ?
C1 C2 C3 C4 -1.3(5) . . . . ?
C2 C3 C4 C10 1.1(5) . . . . ?
C9 C5 C6 C7 0.9(4) . . . . ?
C5 C6 C7 C8 -0.5(4) . . . . ?
C6 C7 C8 N2 -0.9(4) . . . . ?
C6 C5 C9 N2 0.0(4) . . . . ?
C6 C5 C9 C10 179.0(2) . . . . ?
C3 C4 C10 N1 0.6(4) . . . . ?
C3 C4 C10 C9 -179.7(3) . . . . ?
N2 C9 C10 N1 7.8(3) . . . . ?
C5 C9 C10 N1 -171.3(2) . . . . ?
N2 C9 C10 C4 -171.9(2) . . . . ?
C5 C9 C10 C4 9.0(4) . . . . ?
O1 C11 C12 C13 -3.3(4) . . . . ?
O2 C11 C12 C13 175.1(2) . . . . ?
O1 C11 C12 C17 -177.9(2) . . . . ?
O2 C11 C12 C17 0.5(3) . . . . ?
C17 C12 C13 C14 -0.1(4) . . . . ?
C11 C12 C13 C14 -174.8(3) . . . . ?
C12 C13 C14 C15 1.3(5) . . . . ?
C13 C14 C15 C16 -1.0(5) . . . . ?
C14 C15 C16 C17 -0.4(4) . . . . ?
C14 C15 C16 C18 179.2(3) . . . . ?
C13 C12 C17 C16 -1.4(4) . . . . ?
C11 C12 C17 C16 173.4(2) . . . . ?
C15 C16 C17 C12 1.6(4) . . . . ?
C18 C16 C17 C12 -178.0(2) . . . . ?
C15 C16 C18 O4 170.4(3) . . . . ?
C17 C16 C18 O4 -9.9(4) . . . . ?
C15 C16 C18 O3 -7.5(4) . . . . ?
C17 C16 C18 O3 172.1(2) . . . . ?
O6 C19 C20 C25 -16.9(3) . . . . ?
O5 C19 C20 C25 163.6(2) . . . . ?
O6 C19 C20 C21 166.2(2) . . . . ?
O5 C19 C20 C21 -13.3(3) . . . . ?
C25 C20 C21 C22 0.3(4) . . . . ?
C19 C20 C21 C22 177.2(2) . . . . ?
C20 C21 C22 C23 -1.9(4) . . . . ?
C21 C22 C23 C24 1.6(4) . . . . ?
C22 C23 C24 C25 0.3(4) . . . . ?
C22 C23 C24 C26 -176.2(2) . . . . ?
C23 C24 C25 C20 -1.9(3) . . . . ?
C26 C24 C25 C20 174.7(2) . . . . ?
C21 C20 C25 C24 1.6(3) . . . . ?
C19 C20 C25 C24 -175.3(2) . . . . ?
C25 C24 C26 O8 13.2(3) . . . . ?
C23 C24 C26 O8 -170.2(2) . . . . ?
C25 C24 C26 O7 -166.7(2) . . . . ?
C23 C24 C26 O7 9.9(3) . . . . ?
C4 C10 N1 C1 -2.1(4) . . . . ?
C9 C10 N1 C1 178.2(2) . . . . ?
C4 C10 N1 Cu1 169.7(2) . . . . ?
C9 C10 N1 Cu1 -10.1(3) . . . . ?
C2 C1 N1 C10 2.0(4) . . . . ?
C2 C1 N1 Cu1 -168.8(2) . . . . ?
O7 Cu1 N1 C10 -61(3) 2_655 . . . ?
O5 Cu1 N1 C10 -168.11(18) . . . . ?
N2 Cu1 N1 C10 7.21(17) . . . . ?
O1 Cu1 N1 C10 98.73(17) . . . . ?
O7 Cu1 N1 C1 110(3) 2_655 . . . ?
O5 Cu1 N1 C1 3.1(2) . . . . ?
N2 Cu1 N1 C1 178.4(2) . . . . ?
O1 Cu1 N1 C1 -90.1(2) . . . . ?
C7 C8 N2 C9 1.8(4) . . . . ?
C7 C8 N2 Cu1 -176.9(2) . . . . ?
C5 C9 N2 C8 -1.3(4) . . . . ?
C10 C9 N2 C8 179.6(2) . . . . ?
C5 C9 N2 Cu1 177.49(19) . . . . ?
C10 C9 N2 Cu1 -1.6(3) . . . . ?
O7 Cu1 N2 C8 -5.7(2) 2_655 . . . ?
O5 Cu1 N2 C8 -157.6(4) . . . . ?
N1 Cu1 N2 C8 175.8(2) . . . . ?
O1 Cu1 N2 C8 79.6(2) . . . . ?
O7 Cu1 N2 C9 175.64(17) 2_655 . . . ?
O5 Cu1 N2 C9 23.7(5) . . . . ?
N1 Cu1 N2 C9 -2.84(17) . . . . ?
O1 Cu1 N2 C9 -99.12(17) . . . . ?
O2 C11 O1 Cu1 -82.2(3) . . . . ?
C12 C11 O1 Cu1 96.1(2) . . . . ?
O7 Cu1 O1 C11 -33.70(19) 2_655 . . . ?
O5 Cu1 O1 C11 57.25(19) . . . . ?
N2 Cu1 O1 C11 -131.59(19) . . . . ?
N1 Cu1 O1 C11 146.87(19) . . . . ?
O1 C11 O2 Cu2 9.1(3) . . . . ?
C12 C11 O2 Cu2 -169.29(15) . . . . ?
O2 Cu2 O2 C11 0(100) 2_656 . . . ?
O6 Cu2 O2 C11 -80.11(18) 2_656 . . . ?
O6 Cu2 O2 C11 99.89(18) . . . . ?
O6 C19 O5 Cu1 103.1(3) . . . . ?
C20 C19 O5 Cu1 -77.4(3) . . . . ?
O7 Cu1 O5 C19 8.3(2) 2_655 . . . ?
N2 Cu1 O5 C19 160.5(4) . . . . ?
N1 Cu1 O5 C19 -173.3(2) . . . . ?
O1 Cu1 O5 C19 -76.8(2) . . . . ?
O5 C19 O6 Cu2 -3.6(3) . . . . ?
C20 C19 O6 Cu2 176.93(16) . . . . ?
O2 Cu2 O6 C19 80.48(17) 2_656 . . . ?
O2 Cu2 O6 C19 -99.52(17) . . . . ?
O6 Cu2 O6 C19 -68(100) 2_656 . . . ?
O8 C26 O7 Cu1 -22.9(4) . . . 2_655 ?
C24 C26 O7 Cu1 156.94(16) . . . 2_655 ?
